data_7706698
loop_
_publ_author_name
'Xu, Han'
'Han, Ying-Zi'
'OuYang, Jie'
'Chen, Zuo-Chang'
'Chen, Hui-Jun'
'Nie, Hong-Hong'
'Tang, Zichao'
'Yang, Shi-Yao'
'Huang, Rong-Bin'
'Zheng, Lan-Sun'
'Teo, Boon K.'

_publ_section_title
;
 Dissection of bicapped octahedral copper hydride cluster to form two
 chiral tetrahedral copper hydride cluster series exhibiting auto
 deracemization and photoluminescence.
;
_journal_issue 11
_journal_name_full 'Dalton transactions (Cambridge, England : 2003)'
_journal_page_first 4028
_journal_page_last 4035
_journal_paper_doi 10.1039/d1dt00031d
_journal_volume 50
_journal_year 2021
_chemical_formula_moiety 'C70 H57 Cu4 N6 P4 S2, 1.25(C H2 Cl2), F6 P'
_chemical_formula_sum 'C71.25 H59.5 Cl2.5 Cu4 F6 N6 P5 S2'
_chemical_formula_weight 1675.50
_space_group_crystal_system orthorhombic
_space_group_IT_number 19
_space_group_name_Hall 'P 2ac 2ab'
_space_group_name_H-M_alt 'P 21 21 21'
_atom_sites_solution_hydrogens mixed
_audit_creation_date 2021-02-06
_audit_creation_method
;
Olex2 1.3-alpha
(compiled 2019.05.22 svn.r3605 for OlexSys, GUI svn.r5790)
;
_audit_update_record
;
2021-02-16 deposited with the CCDC.	2021-02-26 downloaded from the CCDC.
;
_cell_angle_alpha 90
_cell_angle_beta 90
_cell_angle_gamma 90
_cell_formula_units_Z 4
_cell_length_a 13.1572(2)
_cell_length_b 16.6001(2)
_cell_length_c 34.5546(5)
_cell_measurement_reflns_used 20584
_cell_measurement_temperature 99.99(10)
_cell_measurement_theta_max 77.1820
_cell_measurement_theta_min 2.9800
_cell_volume 7547.10(18)
_computing_cell_refinement 'CrysAlisPro 1.171.40.21a (Rigaku OD, 2018)'
_computing_data_collection 'CrysAlisPro 1.171.40.21a (Rigaku OD, 2018)'
_computing_data_reduction 'CrysAlisPro 1.171.40.21a (Rigaku OD, 2018)'
_computing_molecular_graphics 'Olex2 (Dolomanov et al., 2009)'
_computing_publication_material 'Olex2 (Dolomanov et al., 2009)'
_computing_structure_refinement 'ShelXL (Sheldrick, 2015)'
_computing_structure_solution 'ShelXT (Sheldrick, 2015)'
_diffrn_ambient_temperature 99.99(10)
_diffrn_detector_type HyPix
_diffrn_measured_fraction_theta_full 0.999
_diffrn_measured_fraction_theta_max 0.980
_diffrn_measurement_details
;
List of Runs (angles in degrees, time in seconds):

  # Type    Start    End  Width  t~exp~   \w     \q     \k     \f   Frames
#--------------------------------------------------------------------------
  1  \w   -120.00 -36.00   0.50    0.10    --  -46.81 -42.00  87.00  168
  2  \w   -125.00 -76.00   0.50    0.40    --  -88.50 -87.00-112.00   98
  3  \w    104.00 160.00   0.50    0.40    --  110.00 103.00  96.00  112
  4  \w     39.00 123.00   0.50    0.40    --  110.00 -42.00  87.00  168
  5  \w   -120.00 -72.00   0.50    0.10    --  -46.81-125.00  60.00   96
  6  \w   -115.00 -70.00   0.50    0.10    --  -46.81-125.00-120.00   90
  7  \w   -118.00 -93.00   0.50    0.10    --  -46.81-125.00  30.00   50
  8  \w   -117.00 -92.00   0.50    0.10    --  -46.81-125.00   0.00   50
  9  \w     33.00  95.00   0.50    0.10    --   46.81-125.00  30.00  124
 10  \w     58.00 125.00   0.50    0.40    --  110.00 -30.00 -90.00  134
 11  \w     58.00  85.00   0.50    0.40    --  110.00 -94.00  90.00   54
 12  \w     40.00  83.00   0.50    0.40    --  110.00-125.00 -60.00   86
 13  \w    121.00 148.00   0.50    0.40    --  110.00  87.00   5.00   54
 14  \w     39.00 100.00   0.50    0.40    --  110.00-125.00   0.00  122
 15  \w     96.00 175.00   0.50    0.40    --  110.00  45.00 -90.00  158
 16  \w     39.00 128.00   0.50    0.40    --  110.00 -61.00 -30.00  178
;
_diffrn_measurement_device 'four-circle diffractometer'
_diffrn_measurement_device_type 'XtaLAB Synergy, Dualflex, HyPix'
_diffrn_measurement_method '\w scans'
_diffrn_radiation_type CuK\a
_diffrn_radiation_wavelength 1.54184
_diffrn_reflns_av_R_equivalents 0.0506
_diffrn_reflns_av_unetI/netI 0.0491
_diffrn_reflns_Laue_measured_fraction_full 0.999
_diffrn_reflns_Laue_measured_fraction_max 0.980
_diffrn_reflns_limit_h_max 9
_diffrn_reflns_limit_h_min -16
_diffrn_reflns_limit_k_max 20
_diffrn_reflns_limit_k_min -21
_diffrn_reflns_limit_l_max 43
_diffrn_reflns_limit_l_min -42
_diffrn_reflns_number 43339
_diffrn_reflns_point_group_measured_fraction_full 0.998
_diffrn_reflns_point_group_measured_fraction_max 0.957
_diffrn_reflns_theta_full 67.684
_diffrn_reflns_theta_max 78.032
_diffrn_reflns_theta_min 2.953
_exptl_absorpt_coefficient_mu 4.096
_exptl_absorpt_correction_T_max 1.00000
_exptl_absorpt_correction_T_min 0.47203
_exptl_absorpt_correction_type integration
_exptl_absorpt_process_details
;
CrysAlisPro 1.171.40.21a (Rigaku Oxford Diffraction, 2018)
Empirical absorption correction using spherical harmonics,
 implemented in SCALE3 ABSPACK scaling algorithm.
;
_exptl_crystal_colour 'clear yellow'
_exptl_crystal_colour_lustre clear
_exptl_crystal_colour_primary yellow
_exptl_crystal_density_diffrn 1.475
_exptl_crystal_description block
_exptl_crystal_F_000 3394
_exptl_crystal_size_max 0.2
_exptl_crystal_size_mid 0.2
_exptl_crystal_size_min 0.1
_refine_diff_density_max 1.063
_refine_diff_density_min -1.205
_refine_diff_density_rms 0.132
_refine_ls_abs_structure_details
;
 Flack x determined using 5733 quotients [(I+)-(I-)]/[(I+)+(I-)]
 (Parsons, Flack and Wagner, Acta Cryst. B69 (2013) 249-259).
;
_refine_ls_abs_structure_Flack 0.013(10)
_refine_ls_extinction_method none
_refine_ls_goodness_of_fit_ref 1.059
_refine_ls_hydrogen_treatment mixed
_refine_ls_matrix_type full
_refine_ls_number_parameters 901
_refine_ls_number_reflns 15446
_refine_ls_number_restraints 38
_refine_ls_restrained_S_all 1.059
_refine_ls_R_factor_all 0.0642
_refine_ls_R_factor_gt 0.0557
_refine_ls_shift/su_max 0.001
_refine_ls_shift/su_mean 0.000
_refine_ls_structure_factor_coef Fsqd
_refine_ls_weighting_details 'w=1/[\s^2^(Fo^2^)+(0.0952P)^2^+12.8730P] where P=(Fo^2^+2Fc^2^)/3'
_refine_ls_weighting_scheme calc
_refine_ls_wR_factor_gt 0.1481
_refine_ls_wR_factor_ref 0.1595
_reflns_Friedel_coverage 0.784
_reflns_Friedel_fraction_full 0.997
_reflns_Friedel_fraction_max 0.930
_reflns_number_gt 14130
_reflns_number_total 15446
_reflns_threshold_expression 'I > 2\s(I)'
_cod_data_source_file d1dt00031d3.cif
_cod_data_source_block 2e-m
_cod_depositor_comments 'Adding full bibliography for 7706697--7706707.cif.'
_cod_original_formula_sum 'C71.25 H59.50 Cl2.50 Cu4 F6 N6 P5 S2'
_cod_database_code 7706698
_shelx_shelxl_version_number 2018/3
_shelx_space_group_comment
;
The symmetry employed for this shelxl refinement is uniquely defined
by the following loop, which should always be used as a source of
symmetry information in preference to the above space-group names.
They are only intended as comments.
;
_shelx_estimated_absorpt_t_max 0.685
_shelx_estimated_absorpt_t_min 0.495
_olex2_refinement_description
;
1. Fixed Uiso
 At 1.2 times of:
  All C(H) groups, All C(H,H) groups
2. Restrained distances
 Cl3-C70
 1.73 with sigma of 0.02
 C70-Cl4
 1.73 with sigma of 0.02
 Cu4-H \\sim Cu3-H \\sim Cu2-H \\sim Cu1-H
 with sigma of 0.02
3. Uiso/Uaniso restraints and constraints
Uanis(Cl3) \\sim Ueq, Uanis(C70) \\sim Ueq, Uanis(Cl4) \\sim Ueq: with sigma of
0.01 and sigma for terminal atoms of 0.02
Uanis(C69) \\sim Ueq: with sigma of 0.01 and sigma for terminal atoms of 0.02
Uanis(H) \\sim Ueq: with sigma of 0.01 and sigma for terminal atoms of 0.02
4. Others
 Fixed Sof: Cl3(0.25) Cl4(0.25) C70(0.25) H70A(0.25) H70B(0.25)
5.a Secondary CH2 refined with riding coordinates:
 C69(H69A,H69B), C70(H70A,H70B)
5.b Aromatic/amide H refined with riding coordinates:
 C21(H21), C53(H53), C64(H64), C61(H61), C47(H47), C38(H38), C11(H11),
 C20(H20), C60(H60), C2(H2), C30(H30), C59(H59), C51(H51), C41(H41), C57(H57),
 C33(H33), C10(H10), C54(H54), C65(H65), C58(H58), C4(H4), C48(H48), C19(H19),
 C55(H55), C68(H68), C44(H44), C13(H13), C1(H1), C37(H37), C9(H9), C43(H43),
 C67(H67), C26(H26), C7(H7), C34(H34), C32(H32), C18(H18), C42(H42), C49(H49),
 C66(H66), C45(H45), C14(H14), C31(H31), C8(H8), C27(H27), C24(H24), C25(H25),
 C36(H36), C35(H35), C50(H50), C56(H56), C3(H3), C15(H15), C28(H28), C16(H16),
 C17(H17)
;
_olex2_submission_special_instructions 'No special instructions were received'
_oxdiff_exptl_absorpt_empirical_details
;
Empirical correction (ABSPACK) includes:
- Absorption correction using spherical harmonics
- Frame scaling
;

loop_
_space_group_symop_operation_xyz
'x, y, z'
'-x+1/2, -y, z+1/2'
'-x, y+1/2, -z+1/2'
'x+1/2, -y+1/2, -z'

loop_
_atom_site_label
_atom_site_type_symbol
_atom_site_fract_x
_atom_site_fract_y
_atom_site_fract_z
_atom_site_U_iso_or_equiv
_atom_site_adp_type
_atom_site_occupancy
_atom_site_site_symmetry_order
_atom_site_calc_flag
_atom_site_refinement_flags_posn
_atom_site_refinement_flags_adp
_atom_site_refinement_flags_occupancy
_atom_site_disorder_assembly
_atom_site_disorder_group
Cu1 Cu 0.68116(7) 0.71245(6) 0.69155(3) 0.0233(2) Uani 1 1 d D . . . .
Cu2 Cu 0.72291(7) 0.58616(6) 0.63235(3) 0.0254(2) Uani 1 1 d D . . . .
Cu4 Cu 0.76275(7) 0.74026(6) 0.61401(3) 0.0250(2) Uani 1 1 d D . . . .
Cu3 Cu 0.55497(7) 0.69496(6) 0.63467(3) 0.0258(2) Uani 1 1 d D . . . .
S2 S 0.33969(15) 0.76112(13) 0.73046(7) 0.0468(5) Uani 1 1 d . . . . .
S1 S 0.92092(15) 0.56128(15) 0.52595(6) 0.0443(5) Uani 1 1 d . . . . .
P1 P 0.78963(12) 0.53055(10) 0.68519(4) 0.0225(3) Uani 1 1 d . . . . .
P2 P 0.78358(12) 0.81618(9) 0.70115(4) 0.0221(3) Uani 1 1 d . . . . .
P3 P 0.67182(12) 0.80828(10) 0.57000(4) 0.0234(3) Uani 1 1 d . . . . .
P4 P 0.47534(12) 0.58039(10) 0.62171(4) 0.0240(3) Uani 1 1 d . . . . .
N4 N 0.8971(4) 0.7809(3) 0.63917(16) 0.0249(11) Uani 1 1 d . . . . .
N5 N 0.8370(5) 0.6321(3) 0.59031(15) 0.0260(11) Uani 1 1 d . . . . .
N1 N 0.6738(4) 0.6214(3) 0.73226(15) 0.0259(11) Uani 1 1 d . . . . .
N6 N 0.5277(4) 0.7387(3) 0.69509(16) 0.0265(11) Uani 1 1 d . . . . .
N2 N 0.6451(4) 0.5176(4) 0.59157(16) 0.0296(12) Uani 1 1 d . . . . .
N3 N 0.4995(4) 0.8003(4) 0.61221(16) 0.0272(11) Uani 1 1 d . . . . .
C39 C 0.5497(5) 0.8486(4) 0.58737(17) 0.0244(12) Uani 1 1 d . . . . .
C6 C 0.9095(5) 0.5702(4) 0.70370(18) 0.0222(12) Uani 1 1 d . . . . .
C21 C 0.5009(6) 0.4929(5) 0.5513(2) 0.0339(15) Uani 1 1 d . . . . .
H21 H 0.430193 0.499445 0.546770 0.041 Uiso 1 1 calc R U . . .
C53 C 0.6422(5) 0.9265(4) 0.67373(19) 0.0263(13) Uani 1 1 d . . . . .
H53 H 0.593388 0.886537 0.680124 0.032 Uiso 1 1 calc R U . . .
C64 C 0.8234(5) 0.9131(4) 0.76729(19) 0.0296(13) Uani 1 1 d . . . . .
H64 H 0.817613 0.959266 0.751192 0.035 Uiso 1 1 calc R U . . .
C12 C 0.8076(5) 0.4222(4) 0.68506(19) 0.0280(13) Uani 1 1 d . . . . .
C46 C 0.7275(5) 0.8967(4) 0.54696(18) 0.0266(13) Uani 1 1 d . . . . .
C61 C 0.9981(5) 0.8265(4) 0.6925(2) 0.0273(13) Uani 1 1 d . . . . .
H61 H 1.001756 0.841790 0.718923 0.033 Uiso 1 1 calc R U . . .
C22 C 0.5442(5) 0.5251(4) 0.58420(19) 0.0262(13) Uani 1 1 d . . . . .
C52 C 0.7460(5) 0.9136(4) 0.68074(17) 0.0252(12) Uani 1 1 d . . . . .
C63 C 0.8159(5) 0.8362(4) 0.75147(19) 0.0262(13) Uani 1 1 d . . . . .
C71 C 0.4494(5) 0.7490(4) 0.7103(2) 0.0288(13) Uani 1 1 d . . . . .
C47 C 0.6914(5) 0.9277(4) 0.51219(19) 0.0294(14) Uani 1 1 d . . . . .
H47 H 0.640921 0.899240 0.498042 0.035 Uiso 1 1 calc R U . . .
C62 C 0.9058(5) 0.8058(4) 0.67624(18) 0.0255(12) Uani 1 1 d . . . . .
C38 C 0.5071(5) 0.9208(4) 0.57495(19) 0.0298(14) Uani 1 1 d . . . . .
H38 H 0.543830 0.954847 0.557818 0.036 Uiso 1 1 calc R U . . .
C11 C 0.9335(5) 0.5709(4) 0.74328(19) 0.0282(13) Uani 1 1 d . . . . .
H11 H 0.885439 0.551728 0.761616 0.034 Uiso 1 1 calc R U . . .
C20 C 0.5598(6) 0.4514(5) 0.5251(2) 0.0401(17) Uani 1 1 d . . . . .
H20 H 0.531292 0.431476 0.501732 0.048 Uiso 1 1 calc R U . . .
C60 C 1.0851(5) 0.8250(4) 0.6700(2) 0.0328(15) Uani 1 1 d . . . . .
H60 H 1.149211 0.839431 0.680645 0.039 Uiso 1 1 calc R U . . .
C2 C 0.6055(6) 0.5846(5) 0.7939(2) 0.0383(17) Uani 1 1 d . . . . .
H2 H 0.570803 0.600010 0.816877 0.046 Uiso 1 1 calc R U . . .
C30 C 0.2693(5) 0.5314(5) 0.6138(2) 0.0313(14) Uani 1 1 d . . . . .
H30 H 0.286321 0.484294 0.628070 0.038 Uiso 1 1 calc R U . . .
C5 C 0.7082(5) 0.5450(4) 0.72800(19) 0.0257(13) Uani 1 1 d . . . . .
C59 C 1.0762(5) 0.8017(4) 0.6315(2) 0.0329(14) Uani 1 1 d . . . . .
H59 H 1.133933 0.801207 0.614957 0.039 Uiso 1 1 calc R U . . .
C29 C 0.3452(5) 0.5869(4) 0.60399(18) 0.0283(13) Uani 1 1 d . . . . .
C51 C 0.8046(5) 0.9367(4) 0.5668(2) 0.0303(14) Uani 1 1 d . . . . .
H51 H 0.831351 0.914648 0.590094 0.036 Uiso 1 1 calc R U . . .
C41 C 0.6975(5) 0.6929(4) 0.51257(19) 0.0293(13) Uani 1 1 d . . . . .
H41 H 0.766283 0.693769 0.520870 0.035 Uiso 1 1 calc R U . . .
C57 C 0.8164(6) 0.9715(4) 0.67071(19) 0.0287(13) Uani 1 1 d . . . . .
H57 H 0.886525 0.962345 0.675560 0.034 Uiso 1 1 calc R U . . .
C33 C 0.2192(6) 0.6673(5) 0.5714(2) 0.0354(15) Uani 1 1 d . . . . .
H33 H 0.201852 0.713526 0.556570 0.042 Uiso 1 1 calc R U . . .
C10 C 1.0271(6) 0.5997(4) 0.7558(2) 0.0301(14) Uani 1 1 d . . . . .
H10 H 1.042249 0.600577 0.782670 0.036 Uiso 1 1 calc R U . . .
C54 C 0.6121(6) 1.0001(5) 0.6570(2) 0.0362(16) Uani 1 1 d . . . . .
H54 H 0.542083 1.010024 0.652291 0.043 Uiso 1 1 calc R U . . .
C65 C 0.8393(6) 0.9217(4) 0.8065(2) 0.0322(14) Uani 1 1 d . . . . .
H65 H 0.843116 0.974404 0.817190 0.039 Uiso 1 1 calc R U . . .
C58 C 0.9820(5) 0.7794(4) 0.61771(19) 0.0284(13) Uani 1 1 d . . . . .
H58 H 0.976966 0.761971 0.591591 0.034 Uiso 1 1 calc R U . . .
C4 C 0.6897(6) 0.4872(5) 0.7553(2) 0.0331(15) Uani 1 1 d . . . . .
H4 H 0.712048 0.433425 0.751196 0.040 Uiso 1 1 calc R U . . .
C48 C 0.7291(6) 1.0002(5) 0.4981(2) 0.0338(15) Uani 1 1 d . . . . .
H48 H 0.703171 1.022024 0.474675 0.041 Uiso 1 1 calc R U . . .
C19 C 0.6624(6) 0.4393(5) 0.5338(2) 0.0405(18) Uani 1 1 d . . . . .
H19 H 0.704805 0.409158 0.516843 0.049 Uiso 1 1 calc R U . . .
C55 C 0.6831(7) 1.0581(4) 0.6474(2) 0.0349(15) Uani 1 1 d . . . . .
H55 H 0.661857 1.107955 0.636535 0.042 Uiso 1 1 calc R U . . .
C23 C 0.4655(5) 0.5055(4) 0.66028(19) 0.0282(13) Uani 1 1 d . . . . .
C68 C 0.8268(6) 0.7696(4) 0.77580(19) 0.0293(13) Uani 1 1 d . . . . .
H68 H 0.822006 0.716975 0.765208 0.035 Uiso 1 1 calc R U . . .
C40 C 0.6274(5) 0.7449(4) 0.52973(18) 0.0264(13) Uani 1 1 d . . . . .
C44 C 0.4975(6) 0.6880(5) 0.4885(2) 0.0354(16) Uani 1 1 d . . . . .
H44 H 0.428795 0.686000 0.480165 0.042 Uiso 1 1 calc R U . . .
C13 C 0.8857(6) 0.3823(4) 0.7041(2) 0.0334(15) Uani 1 1 d . . . . .
H13 H 0.936194 0.412439 0.717465 0.040 Uiso 1 1 calc R U . . .
C1 C 0.6238(5) 0.6398(4) 0.7651(2) 0.0298(14) Uani 1 1 d . . . . .
H1 H 0.600113 0.693369 0.768488 0.036 Uiso 1 1 calc R U . . .
C37 C 0.4114(6) 0.9430(5) 0.5875(2) 0.0345(15) Uani 1 1 d . . . . .
H37 H 0.381399 0.991823 0.578853 0.041 Uiso 1 1 calc R U . . .
C9 C 1.0986(5) 0.6270(4) 0.7294(2) 0.0312(14) Uani 1 1 d . . . . .
H9 H 1.162850 0.646008 0.738005 0.037 Uiso 1 1 calc R U . . .
C43 C 0.5673(7) 0.6380(5) 0.4723(2) 0.0373(16) Uani 1 1 d . . . . .
H43 H 0.546590 0.600978 0.452911 0.045 Uiso 1 1 calc R U . . .
C67 C 0.8446(6) 0.7788(5) 0.8151(2) 0.0367(16) Uani 1 1 d . . . . .
H67 H 0.853056 0.732845 0.831192 0.044 Uiso 1 1 calc R U . . .
C26 C 0.4397(6) 0.3968(6) 0.7212(2) 0.0420(18) Uani 1 1 d . . . . .
H26 H 0.431597 0.359993 0.742058 0.050 Uiso 1 1 calc R U . . .
C7 C 0.9810(5) 0.5991(4) 0.67731(19) 0.0260(13) Uani 1 1 d . . . . .
H7 H 0.965167 0.600192 0.650492 0.031 Uiso 1 1 calc R U . . .
C34 C 0.3179(6) 0.6539(5) 0.5818(2) 0.0316(14) Uani 1 1 d . . . . .
H34 H 0.369011 0.690727 0.573795 0.038 Uiso 1 1 calc R U . . .
C32 C 0.1440(6) 0.6129(5) 0.5825(2) 0.0377(17) Uani 1 1 d . . . . .
H32 H 0.074953 0.622696 0.576048 0.045 Uiso 1 1 calc R U . . .
C18 C 0.7011(6) 0.4723(5) 0.5676(2) 0.0360(16) Uani 1 1 d . . . . .
H18 H 0.770167 0.462374 0.573974 0.043 Uiso 1 1 calc R U . . .
C42 C 0.6684(6) 0.6400(5) 0.4837(2) 0.0329(15) Uani 1 1 d . . . . .
H42 H 0.716965 0.605597 0.471857 0.039 Uiso 1 1 calc R U . . .
C49 C 0.8047(6) 1.0409(5) 0.5182(2) 0.0348(15) Uani 1 1 d . . . . .
H49 H 0.830425 1.090342 0.508494 0.042 Uiso 1 1 calc R U . . .
C66 C 0.8499(7) 0.8563(5) 0.8308(2) 0.0399(18) Uani 1 1 d . . . . .
H66 H 0.860533 0.863835 0.857762 0.048 Uiso 1 1 calc R U . . .
C45 C 0.5264(6) 0.7421(5) 0.5173(2) 0.0344(15) Uani 1 1 d . . . . .
H45 H 0.477342 0.777050 0.528441 0.041 Uiso 1 1 calc R U . . .
C14 C 0.8906(6) 0.2987(5) 0.7039(2) 0.0382(16) Uani 1 1 d . . . . .
H14 H 0.945786 0.272166 0.716156 0.046 Uiso 1 1 calc R U . . .
C72 C 0.8704(6) 0.6022(5) 0.5641(2) 0.0355(16) Uani 1 1 d . . . . .
C31 C 0.1702(6) 0.5450(5) 0.6029(2) 0.0367(16) Uani 1 1 d . . . . .
H31 H 0.119176 0.506987 0.609636 0.044 Uiso 1 1 calc R U . . .
C8 C 1.0745(5) 0.6262(4) 0.6898(2) 0.0318(14) Uani 1 1 d . . . . .
H8 H 1.123143 0.644485 0.671497 0.038 Uiso 1 1 calc R U . . .
C27 C 0.4614(8) 0.3693(6) 0.6838(3) 0.050(2) Uani 1 1 d . . . . .
H27 H 0.468024 0.313117 0.679141 0.061 Uiso 1 1 calc R U . . .
C24 C 0.4440(6) 0.5318(5) 0.6974(2) 0.0353(15) Uani 1 1 d . . . . .
H24 H 0.438645 0.587966 0.702266 0.042 Uiso 1 1 calc R U . . .
C25 C 0.4302(6) 0.4786(5) 0.7271(2) 0.0405(18) Uani 1 1 d . . . . .
H25 H 0.413917 0.498306 0.752146 0.049 Uiso 1 1 calc R U . . .
C36 C 0.3601(5) 0.8934(5) 0.6129(2) 0.0322(15) Uani 1 1 d . . . . .
H36 H 0.294473 0.907511 0.622100 0.039 Uiso 1 1 calc R U . . .
C35 C 0.4066(5) 0.8220(5) 0.6248(2) 0.0315(14) Uani 1 1 d . . . . .
H35 H 0.371645 0.787650 0.642233 0.038 Uiso 1 1 calc R U . . .
C50 C 0.8425(6) 1.0095(5) 0.5523(2) 0.0326(15) Uani 1 1 d . . . . .
H50 H 0.894311 1.037366 0.566004 0.039 Uiso 1 1 calc R U . . .
C56 C 0.7855(6) 1.0432(4) 0.6535(2) 0.0331(15) Uani 1 1 d . . . . .
H56 H 0.834631 1.082134 0.646045 0.040 Uiso 1 1 calc R U . . .
C3 C 0.6384(6) 0.5069(5) 0.7889(2) 0.0382(17) Uani 1 1 d . . . . .
H3 H 0.626131 0.467286 0.808153 0.046 Uiso 1 1 calc R U . . .
C15 C 0.8165(7) 0.2542(5) 0.6861(3) 0.0447(19) Uani 1 1 d . . . . .
H15 H 0.819171 0.197030 0.686734 0.054 Uiso 1 1 calc R U . . .
C28 C 0.4734(7) 0.4228(5) 0.6539(2) 0.0433(19) Uani 1 1 d . . . . .
H28 H 0.487067 0.403335 0.628563 0.052 Uiso 1 1 calc R U . . .
C16 C 0.7379(9) 0.2928(6) 0.6671(3) 0.060(3) Uani 1 1 d . . . . .
H16 H 0.686056 0.262264 0.654784 0.072 Uiso 1 1 calc R U . . .
C17 C 0.7350(7) 0.3760(5) 0.6660(3) 0.049(2) Uani 1 1 d . . . . .
H17 H 0.682381 0.402157 0.652044 0.058 Uiso 1 1 calc R U . . .
Cl1 Cl 0.8412(10) 0.2316(6) 0.5743(3) 0.237(5) Uani 1 1 d . . . . .
Cl2 Cl 0.9697(8) 0.3726(6) 0.5750(4) 0.220(4) Uani 1 1 d . . . . .
C69 C 0.945(2) 0.2829(16) 0.5949(8) 0.155(9) Uani 1 1 d . U . . .
H69A H 0.931440 0.290733 0.622840 0.186 Uiso 1 1 calc R U . . .
H69B H 1.006128 0.248629 0.592520 0.186 Uiso 1 1 calc R U . . .
Cl3 Cl 0.963(4) 0.292(3) 0.4606(16) 0.28(2) Uani 0.25 1 d D U P . .
Cl4 Cl 0.745(4) 0.240(3) 0.4501(16) 0.30(3) Uani 0.25 1 d D U P . .
C70 C 0.840(4) 0.316(4) 0.449(2) 0.099(19) Uani 0.25 1 d D U P . .
H70A H 0.839964 0.339063 0.422673 0.119 Uiso 0.25 1 calc R U P . .
H70B H 0.817572 0.359145 0.466877 0.119 Uiso 0.25 1 calc R U P . .
P5 P 1.11194(15) 1.05470(13) 0.61852(6) 0.0387(4) Uani 1 1 d . . . . .
F1 F 1.0636(4) 1.1029(3) 0.58288(19) 0.0594(15) Uani 1 1 d . . . . .
F2 F 1.0225(4) 0.9900(3) 0.61554(15) 0.0482(11) Uani 1 1 d . . . . .
F5 F 1.2006(5) 1.1187(4) 0.62172(19) 0.0662(16) Uani 1 1 d . . . . .
F3 F 1.1775(4) 1.0027(4) 0.58851(17) 0.0626(15) Uani 1 1 d . . . . .
F4 F 1.1613(5) 1.0037(4) 0.65336(18) 0.0681(17) Uani 1 1 d . . . . .
F6 F 1.0457(6) 1.1062(4) 0.6477(2) 0.080(2) Uani 1 1 d . . . . .
H H 0.6837(13) 0.6832(11) 0.6436(5) 0.07(4) Uani 1 1 d D U . . .

loop_
_atom_site_aniso_label
_atom_site_aniso_U_11
_atom_site_aniso_U_22
_atom_site_aniso_U_33
_atom_site_aniso_U_23
_atom_site_aniso_U_13
_atom_site_aniso_U_12
Cu1 0.0212(4) 0.0269(4) 0.0218(4) -0.0004(3) -0.0003(3) -0.0016(3)
Cu2 0.0233(4) 0.0319(5) 0.0209(4) 0.0000(4) -0.0033(4) 0.0003(4)
Cu4 0.0235(4) 0.0326(5) 0.0190(4) -0.0001(4) -0.0026(3) 0.0020(4)
Cu3 0.0239(4) 0.0309(5) 0.0227(4) -0.0001(4) -0.0024(4) -0.0007(4)
S2 0.0309(9) 0.0450(10) 0.0646(13) -0.0085(10) 0.0211(9) -0.0033(8)
S1 0.0335(9) 0.0625(13) 0.0368(9) -0.0129(9) 0.0056(7) 0.0001(9)
P1 0.0201(7) 0.0263(7) 0.0211(7) 0.0008(6) -0.0024(6) 0.0001(6)
P2 0.0208(7) 0.0263(7) 0.0192(7) -0.0013(6) -0.0008(5) -0.0009(6)
P3 0.0217(7) 0.0315(8) 0.0169(6) -0.0001(6) -0.0015(6) 0.0020(6)
P4 0.0215(7) 0.0304(8) 0.0202(7) 0.0002(6) -0.0031(6) -0.0017(6)
N4 0.018(2) 0.031(3) 0.025(3) 0.001(2) -0.001(2) -0.004(2)
N5 0.041(3) 0.020(2) 0.017(2) -0.006(2) -0.007(2) 0.001(2)
N1 0.025(3) 0.032(3) 0.020(2) 0.001(2) -0.003(2) -0.003(2)
N6 0.019(2) 0.036(3) 0.025(3) -0.001(2) 0.002(2) -0.001(2)
N2 0.026(3) 0.040(3) 0.023(3) -0.003(2) -0.007(2) 0.000(2)
N3 0.023(3) 0.035(3) 0.024(3) 0.002(2) 0.000(2) 0.003(2)
C39 0.023(3) 0.034(3) 0.016(3) 0.001(2) 0.000(2) 0.000(3)
C6 0.023(3) 0.021(3) 0.023(3) -0.001(2) 0.001(2) -0.001(2)
C21 0.030(3) 0.047(4) 0.025(3) -0.006(3) -0.002(3) -0.001(3)
C53 0.022(3) 0.029(3) 0.027(3) -0.007(3) 0.002(2) 0.004(2)
C64 0.031(3) 0.035(3) 0.023(3) -0.003(3) 0.001(3) -0.006(3)
C12 0.026(3) 0.033(3) 0.025(3) -0.003(3) -0.002(2) 0.002(3)
C46 0.022(3) 0.037(3) 0.021(3) -0.007(3) 0.002(2) 0.002(3)
C61 0.024(3) 0.028(3) 0.030(3) 0.000(3) -0.003(3) -0.004(2)
C22 0.022(3) 0.033(3) 0.023(3) 0.005(3) -0.005(2) 0.000(3)
C52 0.024(3) 0.032(3) 0.020(3) -0.003(2) 0.003(2) 0.003(3)
C63 0.024(3) 0.031(3) 0.024(3) 0.000(2) 0.000(2) -0.001(3)
C71 0.030(3) 0.026(3) 0.031(3) -0.003(3) -0.003(3) -0.001(3)
C47 0.026(3) 0.041(4) 0.021(3) 0.000(3) 0.002(2) -0.007(3)
C62 0.025(3) 0.028(3) 0.024(3) 0.000(3) -0.002(2) 0.004(3)
C38 0.027(3) 0.036(3) 0.027(3) 0.003(3) 0.001(3) 0.003(3)
C11 0.030(3) 0.029(3) 0.026(3) 0.005(3) -0.005(3) -0.006(3)
C20 0.040(4) 0.051(4) 0.029(3) -0.011(3) -0.001(3) -0.005(4)
C60 0.025(3) 0.034(4) 0.040(4) 0.001(3) -0.001(3) -0.001(3)
C2 0.043(4) 0.047(4) 0.025(3) -0.001(3) 0.011(3) -0.002(4)
C30 0.026(3) 0.042(4) 0.026(3) -0.001(3) -0.005(3) -0.001(3)
C5 0.020(3) 0.029(3) 0.029(3) 0.003(3) 0.001(2) 0.000(2)
C59 0.027(3) 0.035(3) 0.037(4) 0.005(3) 0.007(3) 0.002(3)
C29 0.027(3) 0.036(3) 0.022(3) -0.001(3) -0.002(2) 0.000(3)
C51 0.026(3) 0.038(4) 0.027(3) 0.000(3) -0.004(3) 0.005(3)
C41 0.028(3) 0.038(3) 0.022(3) 0.003(3) -0.004(2) -0.001(3)
C57 0.031(3) 0.027(3) 0.029(3) -0.001(3) -0.002(3) -0.001(3)
C33 0.034(4) 0.045(4) 0.027(3) -0.002(3) -0.004(3) 0.005(3)
C10 0.036(4) 0.026(3) 0.028(3) 0.000(3) -0.010(3) -0.004(3)
C54 0.040(4) 0.040(4) 0.029(3) -0.002(3) -0.002(3) 0.016(3)
C65 0.040(4) 0.031(3) 0.026(3) -0.002(3) 0.003(3) -0.007(3)
C58 0.025(3) 0.037(3) 0.023(3) -0.002(3) 0.003(2) -0.001(3)
C4 0.031(3) 0.034(3) 0.034(3) 0.004(3) 0.002(3) -0.001(3)
C48 0.032(4) 0.044(4) 0.025(3) 0.001(3) 0.003(3) 0.001(3)
C19 0.031(4) 0.048(4) 0.042(4) -0.017(4) 0.005(3) -0.004(3)
C55 0.047(4) 0.025(3) 0.032(3) -0.003(3) -0.005(3) 0.002(3)
C23 0.024(3) 0.039(4) 0.022(3) 0.002(3) -0.006(2) 0.001(3)
C68 0.037(4) 0.029(3) 0.022(3) 0.002(2) -0.004(3) 0.000(3)
C40 0.029(3) 0.031(3) 0.019(3) 0.006(2) 0.000(2) 0.000(3)
C44 0.030(3) 0.049(4) 0.027(3) -0.004(3) -0.006(3) -0.006(3)
C13 0.028(3) 0.032(3) 0.040(4) -0.002(3) -0.010(3) -0.001(3)
C1 0.032(3) 0.032(3) 0.026(3) -0.002(3) 0.005(3) 0.001(3)
C37 0.037(4) 0.038(4) 0.029(3) -0.001(3) -0.003(3) 0.010(3)
C9 0.025(3) 0.032(3) 0.036(4) -0.002(3) -0.004(3) -0.005(3)
C43 0.049(4) 0.041(4) 0.023(3) -0.003(3) -0.003(3) -0.004(3)
C67 0.047(4) 0.038(4) 0.025(3) 0.003(3) -0.006(3) -0.003(3)
C26 0.033(4) 0.056(5) 0.038(4) 0.016(4) -0.003(3) -0.001(4)
C7 0.026(3) 0.027(3) 0.025(3) 0.002(2) 0.000(2) 0.002(2)
C34 0.030(3) 0.039(4) 0.025(3) -0.003(3) -0.005(3) -0.002(3)
C32 0.032(4) 0.055(5) 0.026(3) -0.007(3) -0.006(3) 0.008(3)
C18 0.026(3) 0.041(4) 0.041(4) -0.009(3) 0.001(3) 0.000(3)
C42 0.037(4) 0.038(4) 0.024(3) -0.002(3) -0.003(3) 0.003(3)
C49 0.036(4) 0.037(4) 0.031(3) -0.001(3) 0.007(3) -0.003(3)
C66 0.055(5) 0.044(4) 0.021(3) -0.003(3) -0.003(3) -0.004(4)
C45 0.036(4) 0.041(4) 0.026(3) -0.006(3) -0.002(3) 0.000(3)
C14 0.036(4) 0.030(3) 0.049(4) -0.001(3) -0.009(3) 0.007(3)
C72 0.026(3) 0.038(4) 0.042(4) 0.007(3) -0.008(3) -0.004(3)
C31 0.028(3) 0.057(5) 0.025(3) -0.003(3) -0.001(3) -0.009(3)
C8 0.028(3) 0.035(3) 0.033(3) 0.001(3) 0.002(3) -0.001(3)
C27 0.059(5) 0.042(4) 0.050(5) 0.016(4) 0.015(4) 0.013(4)
C24 0.039(4) 0.041(4) 0.025(3) 0.003(3) -0.003(3) -0.010(3)
C25 0.041(4) 0.053(5) 0.028(3) 0.003(3) -0.005(3) -0.017(4)
C36 0.023(3) 0.048(4) 0.026(3) 0.001(3) 0.000(3) 0.001(3)
C35 0.025(3) 0.043(4) 0.027(3) 0.001(3) -0.002(3) 0.000(3)
C50 0.029(3) 0.039(4) 0.029(3) -0.001(3) -0.002(3) -0.002(3)
C56 0.038(4) 0.027(3) 0.033(3) -0.004(3) 0.002(3) 0.001(3)
C3 0.038(4) 0.044(4) 0.033(4) 0.012(3) 0.012(3) 0.005(3)
C15 0.055(5) 0.031(4) 0.048(4) -0.005(3) -0.010(4) 0.002(4)
C28 0.062(5) 0.035(4) 0.033(4) 0.005(3) 0.011(4) 0.009(4)
C16 0.076(7) 0.035(4) 0.070(6) -0.010(4) -0.032(6) -0.001(4)
C17 0.049(5) 0.033(4) 0.064(5) 0.000(4) -0.029(4) 0.002(4)
Cl1 0.313(14) 0.175(8) 0.222(9) -0.029(7) -0.089(9) -0.031(9)
Cl2 0.178(8) 0.171(7) 0.312(12) 0.056(8) -0.038(8) 0.004(6)
C69 0.163(14) 0.148(13) 0.154(13) -0.030(11) -0.009(11) -0.010(11)
Cl3 0.27(3) 0.26(3) 0.31(3) -0.03(2) -0.05(2) -0.01(2)
Cl4 0.30(3) 0.31(3) 0.28(3) 0.09(2) -0.02(2) 0.01(3)
C70 0.10(2) 0.10(2) 0.09(2) -0.009(13) 0.000(13) 0.003(13)
P5 0.0305(9) 0.0424(10) 0.0434(10) -0.0095(9) -0.0005(8) -0.0001(8)
F1 0.039(3) 0.053(3) 0.086(4) 0.021(3) -0.004(3) 0.001(2)
F2 0.045(3) 0.047(3) 0.053(3) 0.007(2) -0.010(2) -0.008(2)
F5 0.052(3) 0.073(4) 0.074(4) -0.016(3) 0.004(3) -0.023(3)
F3 0.046(3) 0.081(4) 0.061(3) -0.023(3) -0.005(3) 0.019(3)
F4 0.060(4) 0.085(4) 0.059(3) 0.010(3) -0.025(3) -0.014(3)
F6 0.067(4) 0.079(4) 0.094(5) -0.047(4) 0.027(4) -0.009(4)
H 0.07(4) 0.07(4) 0.09(4) 0.00(3) -0.01(3) 0.00(3)

loop_
_atom_type_symbol
_atom_type_description
_atom_type_scat_dispersion_real
_atom_type_scat_dispersion_imag
_atom_type_scat_source
C C 0.0181 0.0091 'International Tables Vol C Tables 4.2.6.8 and 6.1.1.4'
H H 0.0000 0.0000 'International Tables Vol C Tables 4.2.6.8 and 6.1.1.4'
Cl Cl 0.3639 0.7018 'International Tables Vol C Tables 4.2.6.8 and 6.1.1.4'
Cu Cu -1.9646 0.5888 'International Tables Vol C Tables 4.2.6.8 and 6.1.1.4'
F F 0.0727 0.0534 'International Tables Vol C Tables 4.2.6.8 and 6.1.1.4'
N N 0.0311 0.0180 'International Tables Vol C Tables 4.2.6.8 and 6.1.1.4'
P P 0.2955 0.4335 'International Tables Vol C Tables 4.2.6.8 and 6.1.1.4'
S S 0.3331 0.5567 'International Tables Vol C Tables 4.2.6.8 and 6.1.1.4'

loop_
_geom_angle_atom_site_label_1
_geom_angle_atom_site_label_2
_geom_angle_atom_site_label_3
_geom_angle
_geom_angle_site_symmetry_1
_geom_angle_site_symmetry_3
_geom_angle_publ_flag
Cu4 Cu1 Cu2 54.15(3) . . ?
Cu3 Cu1 Cu2 61.20(3) . . ?
Cu3 Cu1 Cu4 63.74(3) . . ?
P2 Cu1 Cu2 122.57(6) . . ?
P2 Cu1 Cu4 77.92(5) . . ?
P2 Cu1 Cu3 126.29(6) . . ?
N1 Cu1 Cu2 87.78(16) . . ?
N1 Cu1 Cu4 139.16(16) . . ?
N1 Cu1 Cu3 113.86(16) . . ?
N1 Cu1 P2 119.73(16) . . ?
N1 Cu1 N6 93.9(2) . . ?
N6 Cu1 Cu2 111.63(16) . . ?
N6 Cu1 Cu4 112.30(16) . . ?
N6 Cu1 Cu3 56.14(15) . . ?
N6 Cu1 P2 114.95(17) . . ?
Cu4 Cu2 Cu1 61.84(3) . . ?
Cu4 Cu2 Cu3 63.60(4) . . ?
Cu3 Cu2 Cu1 52.63(3) . . ?
P1 Cu2 Cu1 78.55(5) . . ?
P1 Cu2 Cu4 120.74(6) . . ?
P1 Cu2 Cu3 122.99(6) . . ?
N5 Cu2 Cu1 109.35(13) . . ?
N5 Cu2 Cu4 52.23(14) . . ?
N5 Cu2 Cu3 108.87(15) . . ?
N5 Cu2 P1 114.33(16) . . ?
N2 Cu2 Cu1 139.37(17) . . ?
N2 Cu2 Cu4 117.19(17) . . ?
N2 Cu2 Cu3 89.09(17) . . ?
N2 Cu2 P1 121.52(18) . . ?
N2 Cu2 N5 94.4(2) . . ?
Cu1 Cu4 Cu3 52.57(3) . . ?
Cu2 Cu4 Cu1 64.01(3) . . ?
Cu2 Cu4 Cu3 61.00(3) . . ?
P3 Cu4 Cu1 120.38(6) . . ?
P3 Cu4 Cu2 122.39(6) . . ?
P3 Cu4 Cu3 78.23(5) . . ?
N4 Cu4 Cu1 88.88(15) . . ?
N4 Cu4 Cu2 112.07(16) . . ?
N4 Cu4 Cu3 140.83(16) . . ?
N4 Cu4 P3 124.98(17) . . ?
N4 Cu4 N5 92.5(2) . . ?
N5 Cu4 Cu1 112.04(15) . . ?
N5 Cu4 Cu2 52.99(16) . . ?
N5 Cu4 Cu3 107.21(17) . . ?
N5 Cu4 P3 113.28(15) . . ?
Cu1 Cu3 Cu2 66.17(3) . . ?
Cu1 Cu3 Cu4 63.70(3) . . ?
Cu2 Cu3 Cu4 55.40(3) . . ?
P4 Cu3 Cu1 123.55(6) . . ?
P4 Cu3 Cu2 79.48(5) . . ?
P4 Cu3 Cu4 127.82(6) . . ?
P4 Cu3 N6 113.00(16) . . ?
N6 Cu3 Cu1 50.10(14) . . ?
N6 Cu3 Cu2 110.80(15) . . ?
N6 Cu3 Cu4 107.10(14) . . ?
N3 Cu3 Cu1 114.86(17) . . ?
N3 Cu3 Cu2 143.65(16) . . ?
N3 Cu3 Cu4 91.20(16) . . ?
N3 Cu3 P4 119.19(17) . . ?
N3 Cu3 N6 91.1(2) . . ?
C6 P1 Cu2 118.6(2) . . ?
C6 P1 C5 100.0(3) . . ?
C12 P1 Cu2 117.4(2) . . ?
C12 P1 C6 104.2(3) . . ?
C12 P1 C5 102.0(3) . . ?
C5 P1 Cu2 112.0(2) . . ?
C52 P2 Cu1 117.7(2) . . ?
C63 P2 Cu1 115.3(2) . . ?
C63 P2 C52 105.6(3) . . ?
C63 P2 C62 105.1(3) . . ?
C62 P2 Cu1 113.0(2) . . ?
C62 P2 C52 98.0(3) . . ?
C39 P3 Cu4 115.3(2) . . ?
C46 P3 Cu4 119.2(2) . . ?
C46 P3 C39 101.6(3) . . ?
C46 P3 C40 104.9(3) . . ?
C40 P3 Cu4 113.3(2) . . ?
C40 P3 C39 100.2(3) . . ?
C22 P4 Cu3 109.9(2) . . ?
C29 P4 Cu3 117.5(2) . . ?
C29 P4 C22 104.9(3) . . ?
C29 P4 C23 102.6(3) . . ?
C23 P4 Cu3 118.0(2) . . ?
C23 P4 C22 102.1(3) . . ?
C62 N4 Cu4 124.5(4) . . ?
C58 N4 Cu4 118.1(4) . . ?
C58 N4 C62 117.4(6) . . ?
Cu4 N5 Cu2 74.78(19) . . ?
C72 N5 Cu2 129.7(5) . . ?
C72 N5 Cu4 146.5(6) . . ?
C5 N1 Cu1 126.5(4) . . ?
C1 N1 Cu1 115.5(5) . . ?
C1 N1 C5 117.8(6) . . ?
Cu1 N6 Cu3 73.76(17) . . ?
C71 N6 Cu1 156.6(5) . . ?
C71 N6 Cu3 127.4(5) . . ?
C22 N2 Cu2 123.9(5) . . ?
C18 N2 Cu2 117.1(5) . . ?
C18 N2 C22 118.2(6) . . ?
C39 N3 Cu3 125.1(4) . . ?
C35 N3 Cu3 115.5(5) . . ?
C35 N3 C39 119.4(6) . . ?
N3 C39 P3 114.8(5) . . ?
N3 C39 C38 120.8(6) . . ?
C38 C39 P3 124.3(5) . . ?
C11 C6 P1 122.6(5) . . ?
C7 C6 P1 118.6(5) . . ?
C7 C6 C11 118.8(6) . . ?
C20 C21 C22 120.3(7) . . ?
C52 C53 C54 118.5(7) . . ?
C65 C64 C63 119.5(7) . . ?
C13 C12 P1 124.6(5) . . ?
C13 C12 C17 118.0(7) . . ?
C17 C12 P1 117.3(5) . . ?
C47 C46 P3 122.5(5) . . ?
C47 C46 C51 119.9(7) . . ?
C51 C46 P3 117.4(5) . . ?
C62 C61 C60 119.8(6) . . ?
N2 C22 P4 113.4(5) . . ?
N2 C22 C21 121.6(7) . . ?
C21 C22 P4 125.0(5) . . ?
C53 C52 P2 117.7(5) . . ?
C57 C52 P2 122.0(5) . . ?
C57 C52 C53 120.3(6) . . ?
C64 C63 P2 124.0(5) . . ?
C64 C63 C68 118.8(6) . . ?
C68 C63 P2 117.1(5) . . ?
N6 C71 S2 178.3(7) . . ?
C46 C47 C48 120.1(7) . . ?
N4 C62 P2 113.6(5) . . ?
N4 C62 C61 122.4(6) . . ?
C61 C62 P2 123.9(5) . . ?
C37 C38 C39 120.0(7) . . ?
C10 C11 C6 120.4(6) . . ?
C21 C20 C19 118.3(7) . . ?
C61 C60 C59 118.1(7) . . ?
C3 C2 C1 118.6(7) . . ?
C31 C30 C29 120.0(7) . . ?
N1 C5 P1 113.8(5) . . ?
N1 C5 C4 121.5(6) . . ?
C4 C5 P1 124.5(5) . . ?
C58 C59 C60 118.7(6) . . ?
C30 C29 P4 123.3(5) . . ?
C34 C29 P4 118.2(5) . . ?
C34 C29 C30 118.3(6) . . ?
C46 C51 C50 119.6(6) . . ?
C42 C41 C40 121.2(7) . . ?
C52 C57 C56 120.5(7) . . ?
C34 C33 C32 119.7(7) . . ?
C9 C10 C11 120.6(6) . . ?
C55 C54 C53 120.9(7) . . ?
C66 C65 C64 122.1(7) . . ?
N4 C58 C59 123.6(6) . . ?
C5 C4 C3 120.0(7) . . ?
C49 C48 C47 120.1(7) . . ?
C18 C19 C20 118.5(7) . . ?
C54 C55 C56 119.7(7) . . ?
C24 C23 P4 118.3(6) . . ?
C24 C23 C28 118.3(7) . . ?
C28 C23 P4 123.3(5) . . ?
C67 C68 C63 121.4(7) . . ?
C41 C40 P3 117.8(5) . . ?
C41 C40 C45 118.4(6) . . ?
C45 C40 P3 123.7(5) . . ?
C43 C44 C45 120.2(7) . . ?
C12 C13 C14 120.4(7) . . ?
N1 C1 C2 123.1(7) . . ?
C36 C37 C38 119.1(7) . . ?
C10 C9 C8 119.0(6) . . ?
C44 C43 C42 121.1(7) . . ?
C68 C67 C66 119.3(7) . . ?
C25 C26 C27 118.4(8) . . ?
C8 C7 C6 120.6(6) . . ?
C33 C34 C29 121.2(7) . . ?
C31 C32 C33 119.7(7) . . ?
N2 C18 C19 122.8(7) . . ?
C41 C42 C43 119.0(7) . . ?
C50 C49 C48 120.1(7) . . ?
C65 C66 C67 118.9(7) . . ?
C44 C45 C40 120.1(7) . . ?
C15 C14 C13 120.6(7) . . ?
N5 C72 S1 178.2(7) . . ?
C32 C31 C30 120.9(7) . . ?
C7 C8 C9 120.6(7) . . ?
C28 C27 C26 120.5(8) . . ?
C25 C24 C23 121.3(8) . . ?
C24 C25 C26 120.9(8) . . ?
C37 C36 C35 118.6(7) . . ?
N3 C35 C36 122.1(7) . . ?
C49 C50 C51 120.2(7) . . ?
C55 C56 C57 120.2(7) . . ?
C2 C3 C4 119.0(7) . . ?
C14 C15 C16 119.7(8) . . ?
C27 C28 C23 120.6(8) . . ?
C15 C16 C17 119.7(9) . . ?
C16 C17 C12 121.4(8) . . ?
Cl2 C69 Cl1 114.6(17) . . ?
Cl3 C70 Cl4 120(4) . . ?
F1 P5 F3 89.2(3) . . ?
F1 P5 F4 178.0(4) . . ?
F2 P5 F1 89.6(3) . . ?
F2 P5 F3 89.6(3) . . ?
F2 P5 F4 89.5(3) . . ?
F5 P5 F1 90.7(4) . . ?
F5 P5 F2 179.7(4) . . ?
F5 P5 F3 90.6(4) . . ?
F5 P5 F4 90.2(4) . . ?
F5 P5 F6 89.9(4) . . ?
F3 P5 F4 89.0(4) . . ?
F6 P5 F1 90.1(4) . . ?
F6 P5 F2 89.9(3) . . ?
F6 P5 F3 179.1(4) . . ?
F6 P5 F4 91.7(4) . . ?

loop_
_geom_bond_atom_site_label_1
_geom_bond_atom_site_label_2
_geom_bond_distance
_geom_bond_site_symmetry_2
_geom_bond_publ_flag
Cu1 Cu2 2.9800(13) . ?
Cu1 Cu4 2.9229(13) . ?
Cu1 Cu3 2.5890(13) . ?
Cu1 P2 2.2117(18) . ?
Cu1 N1 2.067(6) . ?
Cu1 N6 2.069(5) . ?
Cu2 Cu4 2.6871(14) . ?
Cu2 Cu3 2.8549(14) . ?
Cu2 P1 2.2262(17) . ?
Cu2 N5 2.224(6) . ?
Cu2 N2 2.080(6) . ?
Cu4 Cu3 2.9238(14) . ?
Cu4 P3 2.2405(18) . ?
Cu4 N4 2.082(5) . ?
Cu4 N5 2.201(5) . ?
Cu3 P4 2.2171(19) . ?
Cu3 N6 2.239(5) . ?
Cu3 N3 2.048(6) . ?
S2 C71 1.616(7) . ?
S1 C72 1.624(9) . ?
P1 C6 1.824(6) . ?
P1 C12 1.814(7) . ?
P1 C5 1.842(7) . ?
P2 C52 1.833(7) . ?
P2 C63 1.821(7) . ?
P2 C62 1.832(7) . ?
P3 C39 1.841(7) . ?
P3 C46 1.823(7) . ?
P3 C40 1.839(7) . ?
P4 C22 1.828(7) . ?
P4 C29 1.822(7) . ?
P4 C23 1.828(7) . ?
N4 C62 1.351(8) . ?
N4 C58 1.341(8) . ?
N5 C72 1.124(10) . ?
N1 C5 1.354(9) . ?
N1 C1 1.346(9) . ?
N6 C71 1.168(9) . ?
N2 C22 1.357(9) . ?
N2 C18 1.341(10) . ?
N3 C39 1.347(9) . ?
N3 C35 1.346(9) . ?
C39 C38 1.391(10) . ?
C6 C11 1.404(9) . ?
C6 C7 1.396(9) . ?
C21 C22 1.378(9) . ?
C21 C20 1.377(11) . ?
C53 C52 1.403(9) . ?
C53 C54 1.408(10) . ?
C64 C63 1.392(10) . ?
C64 C65 1.380(9) . ?
C12 C13 1.389(10) . ?
C12 C17 1.390(11) . ?
C46 C47 1.391(9) . ?
C46 C51 1.394(10) . ?
C61 C62 1.380(9) . ?
C61 C60 1.383(10) . ?
C52 C57 1.379(10) . ?
C63 C68 1.396(9) . ?
C47 C48 1.391(11) . ?
C38 C37 1.383(10) . ?
C11 C10 1.390(10) . ?
C20 C19 1.398(12) . ?
C60 C59 1.393(11) . ?
C2 C1 1.374(11) . ?
C2 C3 1.372(12) . ?
C30 C29 1.400(10) . ?
C30 C31 1.377(10) . ?
C5 C4 1.369(10) . ?
C59 C58 1.378(10) . ?
C29 C34 1.398(10) . ?
C51 C50 1.400(11) . ?
C41 C40 1.395(10) . ?
C41 C42 1.382(10) . ?
C57 C56 1.391(10) . ?
C33 C34 1.366(11) . ?
C33 C32 1.394(12) . ?
C10 C9 1.386(11) . ?
C54 C55 1.383(12) . ?
C65 C66 1.378(11) . ?
C4 C3 1.380(10) . ?
C48 C49 1.387(11) . ?
C19 C18 1.387(11) . ?
C55 C56 1.385(11) . ?
C23 C24 1.384(10) . ?
C23 C28 1.393(11) . ?
C68 C67 1.386(9) . ?
C40 C45 1.399(10) . ?
C44 C43 1.358(12) . ?
C44 C45 1.392(10) . ?
C13 C14 1.390(10) . ?
C37 C36 1.379(11) . ?
C9 C8 1.404(10) . ?
C43 C42 1.387(12) . ?
C67 C66 1.399(11) . ?
C26 C27 1.400(13) . ?
C26 C25 1.379(13) . ?
C7 C8 1.380(10) . ?
C32 C31 1.373(12) . ?
C49 C50 1.382(11) . ?
C14 C15 1.369(12) . ?
C27 C28 1.373(11) . ?
C24 C25 1.366(11) . ?
C36 C35 1.395(11) . ?
C15 C16 1.382(13) . ?
C16 C17 1.382(12) . ?
Cl1 C69 1.76(3) . ?
Cl2 C69 1.67(3) . ?
Cl3 C70 1.72(3) . ?
Cl4 C70 1.77(3) . ?
P5 F1 1.600(6) . ?
P5 F2 1.596(5) . ?
P5 F5 1.582(6) . ?
P5 F3 1.601(6) . ?
P5 F4 1.609(6) . ?
P5 F6 1.583(6) . ?
